data_1528896
loop_
_publ_author_name
'Subbotin, K.A.'
'Iskhakova, L.D.'
'Zharikov, E.V.'
'Lavrishchev, S.V.'

_publ_section_title
;
 Investigation of the crystallization features, atomic structure, and
 microstructure of chromium-doped monticellite
;
_journal_name_full 'Crystallography Reports'
_journal_page_first 1107
_journal_page_last 1111
_journal_volume 53
_journal_year 2008
_chemical_formula_sum 'Ca0.88 Mg1.12 O4 Si'
_chemical_name_systematic '(Ca0.88 Mg1.12) (Si O4)'
_space_group_IT_number 14
_symmetry_space_group_name_Hall '-P 2ybc'
_symmetry_space_group_name_H-M 'P 1 21/c 1'
_cell_angle_alpha 90
_cell_angle_beta 90.3
_cell_angle_gamma 90
_cell_formula_units_Z 4
_cell_length_a 6.3574
_cell_length_b 4.8164
_cell_length_c 11.0387
_cell_volume 337.998
_citation_journal_id_ASTM CYSTE3
_cod_data_source_file Subbotin_CYSTE3_2008_1650.cif
_cod_data_source_block Ca0.88Mg1.12O4Si1
_cod_original_formula_sum 'Ca0.88 Mg1.12 O4 Si1'
_cod_database_code 1528896

loop_
_symmetry_equiv_pos_as_xyz
x,y,z
-x,y+1/2,-z+1/2
-x,-y,-z
x,-y-1/2,z-1/2

loop_
_atom_site_label
_atom_site_type_symbol
_atom_site_fract_x
_atom_site_fract_y
_atom_site_fract_z
_atom_site_occupancy
_atom_site_U_iso_or_equiv
Mg3 Mg+2 0.5 0 0 1 0.0
O2 O-2 0.2501 0.2476 0.4485 1 0.0
O1 O-2 0.2501 0.7547 0.5782 1 0.0
O3 O-2 0.4562 0.2281 0.6486 1 0.0
Mg2 Mg+2 0 0 0 1 0.0
Mg1 Mg+2 0.75 0.0209 0.72294 0.12 0.0
Si1 Si+4 0.2497 0.0887 0.5822 1 0.0
O4 O-2 0.0432 0.2272 0.6486 1 0.0
Ca1 Ca+2 0.75 0.0209 0.72294 0.88 0.0
